data_2229296
loop_
_publ_author_name
'Ali, Qamar'
'Anis, Itrat'
'Raza Shah, M.'
'Ng, Seik Weng'

_publ_section_title
;
 Bis[5-chloro-2-(prop-2-yn-1-yloxy)phenyl]methane
;
_journal_coeditor_code XU5147
_journal_issue 2
_journal_name_full 'Acta Crystallographica Section E'
_journal_page_first o530
_journal_paper_doi 10.1107/S1600536811003205
_journal_volume 67
_journal_year 2011
_chemical_formula_iupac 'C19 H14 Cl2 O2'
_chemical_formula_moiety 'C19 H14 Cl2 O2'
_chemical_formula_sum 'C19 H14 Cl2 O2'
_chemical_formula_weight 345.20
_chemical_name_systematic
;
Bis[5-chloro-2-(prop-2-yn-1-yloxy)phenyl]methane
;
_space_group_IT_number 2
_symmetry_cell_setting triclinic
_symmetry_space_group_name_Hall '-P 1'
_symmetry_space_group_name_H-M 'P -1'
_atom_sites_solution_hydrogens geom
_atom_sites_solution_primary direct
_atom_sites_solution_secondary difmap
_audit_creation_method SHELXL-97
_cell_angle_alpha 86.258(5)
_cell_angle_beta 71.412(5)
_cell_angle_gamma 64.707(6)
_cell_formula_units_Z 2
_cell_length_a 8.4844(5)
_cell_length_b 9.7845(6)
_cell_length_c 11.2568(6)
_cell_measurement_reflns_used 3298
_cell_measurement_temperature 100(2)
_cell_measurement_theta_max 29.1860
_cell_measurement_theta_min 2.3055
_cell_volume 798.08(9)
_computing_cell_refinement 'CrysAlis PRO (Agilent, 2010)'
_computing_data_collection 'CrysAlis PRO (Agilent, 2010)'
_computing_data_reduction 'CrysAlis PRO (Agilent, 2010)'
_computing_molecular_graphics 'X-SEED (Barbour, 2001)'
_computing_publication_material 'publCIF (Westrip, 2010)'
_computing_structure_refinement 'SHELXL97 (Sheldrick, 2008)'
_computing_structure_solution 'SHELXS97 (Sheldrick, 2008)'
_diffrn_ambient_temperature 100(2)
_diffrn_detector_area_resol_mean 10.4041
_diffrn_measured_fraction_theta_full 0.963
_diffrn_measured_fraction_theta_max 0.963
_diffrn_measurement_device_type 'Agilent SuperNova Dual diffractometer with an Atlas detector'
_diffrn_measurement_method \w
_diffrn_radiation_monochromator Mirror
_diffrn_radiation_source 'SuperNova (Mo) X-ray Source'
_diffrn_radiation_type MoK\a
_diffrn_radiation_wavelength 0.71073
_diffrn_reflns_av_R_equivalents 0.0288
_diffrn_reflns_av_sigmaI/netI 0.0498
_diffrn_reflns_limit_h_max 10
_diffrn_reflns_limit_h_min -9
_diffrn_reflns_limit_k_max 12
_diffrn_reflns_limit_k_min -10
_diffrn_reflns_limit_l_max 14
_diffrn_reflns_limit_l_min -11
_diffrn_reflns_number 6118
_diffrn_reflns_theta_full 27.50
_diffrn_reflns_theta_max 27.50
_diffrn_reflns_theta_min 2.31
_diffrn_standards_decay_% 0
_diffrn_standards_interval_count 0
_diffrn_standards_interval_time 0
_diffrn_standards_number 0
_exptl_absorpt_coefficient_mu 0.413
_exptl_absorpt_correction_T_max 1.00000
_exptl_absorpt_correction_T_min 0.81470
_exptl_absorpt_correction_type multi-scan
_exptl_absorpt_process_details '(CrysAlis PRO; Agilent, 2010)'
_exptl_crystal_colour Colorless
_exptl_crystal_density_diffrn 1.436
_exptl_crystal_density_method 'not measured'
_exptl_crystal_description Prism
_exptl_crystal_F_000 356
_exptl_crystal_size_max 0.30
_exptl_crystal_size_mid 0.25
_exptl_crystal_size_min 0.20
_refine_diff_density_max 0.295
_refine_diff_density_min -0.348
_refine_ls_extinction_method none
_refine_ls_goodness_of_fit_ref 1.004
_refine_ls_hydrogen_treatment mixed
_refine_ls_matrix_type full
_refine_ls_number_parameters 216
_refine_ls_number_reflns 3523
_refine_ls_number_restraints 2
_refine_ls_restrained_S_all 1.004
_refine_ls_R_factor_all 0.0485
_refine_ls_R_factor_gt 0.0375
_refine_ls_shift/su_max 0.001
_refine_ls_shift/su_mean 0.001
_refine_ls_structure_factor_coef Fsqd
_refine_ls_weighting_details 'calc w=1/[\s^2^(Fo^2^)+(0.0454P)^2^+0.2682P] where P=(Fo^2^+2Fc^2^)/3'
_refine_ls_weighting_scheme calc
_refine_ls_wR_factor_gt 0.0879
_refine_ls_wR_factor_ref 0.0988
_reflns_number_gt 2975
_reflns_number_total 3523
_reflns_threshold_expression I>2\s(I)
_cod_data_source_file xu5147.cif
_cod_data_source_block I
_cod_original_cell_volume 798.08(8)
_cod_database_code 2229296
_cod_database_fobs_code 2229296

loop_
_symmetry_equiv_pos_as_xyz
'x, y, z'
'-x, -y, -z'

loop_
_atom_site_type_symbol
_atom_site_label
_atom_site_fract_x
_atom_site_fract_y
_atom_site_fract_z
_atom_site_U_iso_or_equiv
_atom_site_adp_type
_atom_site_calc_flag
_atom_site_refinement_flags
_atom_site_occupancy
_atom_site_disorder_assembly
_atom_site_disorder_group
Cl Cl1 0.85099(6) 0.23350(5) 0.67998(4) 0.02285(13) Uani d . 1 . .
Cl Cl2 0.50877(6) 0.78470(5) -0.01311(4) 0.02450(13) Uani d . 1 . .
O O1 0.55177(16) 0.77464(14) 0.41682(11) 0.0196(3) Uani d . 1 . .
O O2 1.00711(16) 0.26968(13) 0.18471(11) 0.0182(3) Uani d . 1 . .
C C1 0.3290(3) 1.1163(2) 0.32429(18) 0.0228(4) Uani d D 1 . .
C C2 0.3478(2) 1.0165(2) 0.39167(16) 0.0182(4) Uani d . 1 . .
C C3 0.3745(2) 0.89566(19) 0.47714(16) 0.0175(4) Uani d . 1 . .
H H3A 0.3701 0.9327 0.5584 0.021 Uiso calc R 1 . .
H H3B 0.2769 0.8603 0.4932 0.021 Uiso calc R 1 . .
C C4 0.6114(2) 0.65014(19) 0.48288(15) 0.0158(4) Uani d . 1 . .
C C5 0.5100(2) 0.6355(2) 0.60376(16) 0.0176(4) Uani d . 1 . .
H H5 0.3909 0.7132 0.6444 0.021 Uiso calc R 1 . .
C C6 0.5838(2) 0.5070(2) 0.66444(16) 0.0176(4) Uani d . 1 . .
H H6 0.5161 0.4960 0.7469 0.021 Uiso calc R 1 . .
C C7 0.7568(2) 0.3954(2) 0.60351(16) 0.0176(4) Uani d . 1 . .
C C8 0.8582(2) 0.4087(2) 0.48282(16) 0.0172(4) Uani d . 1 . .
H H8 0.9766 0.3300 0.4425 0.021 Uiso calc R 1 . .
C C9 0.7868(2) 0.5366(2) 0.42099(15) 0.0154(3) Uani d . 1 . .
C C10 0.8966(2) 0.5563(2) 0.29023(15) 0.0161(4) Uani d . 1 . .
H H10A 0.8890 0.6602 0.2891 0.019 Uiso calc R 1 . .
H H10B 1.0276 0.4843 0.2730 0.019 Uiso calc R 1 . .
C C11 0.8327(2) 0.5312(2) 0.18567(15) 0.0151(3) Uani d . 1 . .
C C12 0.7154(2) 0.6527(2) 0.13844(16) 0.0170(4) Uani d . 1 . .
H H12 0.6728 0.7530 0.1729 0.020 Uiso calc R 1 . .
C C13 0.6599(2) 0.6288(2) 0.04161(16) 0.0172(4) Uani d . 1 . .
C C14 0.7199(2) 0.4852(2) -0.01130(16) 0.0178(4) Uani d . 1 . .
H H14 0.6819 0.4705 -0.0783 0.021 Uiso calc R 1 . .
C C15 0.8372(2) 0.3614(2) 0.03478(16) 0.0167(4) Uani d . 1 . .
H H15 0.8794 0.2615 -0.0005 0.020 Uiso calc R 1 . .
C C16 0.8922(2) 0.38484(19) 0.13286(15) 0.0155(3) Uani d . 1 . .
C C17 1.0784(2) 0.1178(2) 0.13135(17) 0.0199(4) Uani d . 1 . .
H H17A 1.1792 0.0504 0.1634 0.024 Uiso calc R 1 . .
H H17B 1.1309 0.1149 0.0389 0.024 Uiso calc R 1 . .
C C18 0.9368(2) 0.0606(2) 0.16123(16) 0.0196(4) Uani d . 1 . .
C C19 0.8221(3) 0.0152(2) 0.18736(17) 0.0232(4) Uani d D 1 . .
H H1 0.317(3) 1.1950(19) 0.2701(17) 0.033(6) Uiso d D 1 . .
H H19 0.729(2) -0.020(3) 0.209(2) 0.039(6) Uiso d D 1 . .

loop_
_atom_site_aniso_label
_atom_site_aniso_U_11
_atom_site_aniso_U_22
_atom_site_aniso_U_33
_atom_site_aniso_U_12
_atom_site_aniso_U_13
_atom_site_aniso_U_23
Cl1 0.0291(3) 0.0206(2) 0.0249(2) -0.0126(2) -0.01521(19) 0.00937(18)
Cl2 0.0240(2) 0.0226(3) 0.0224(2) -0.0051(2) -0.00986(18) 0.00816(18)
O1 0.0207(6) 0.0165(6) 0.0147(6) -0.0038(5) -0.0032(5) 0.0024(5)
O2 0.0191(6) 0.0138(6) 0.0207(6) -0.0033(5) -0.0100(5) -0.0003(5)
C1 0.0210(9) 0.0223(10) 0.0237(10) -0.0072(8) -0.0089(7) 0.0042(8)
C2 0.0143(8) 0.0201(9) 0.0187(9) -0.0053(7) -0.0055(7) -0.0031(7)
C3 0.0150(8) 0.0176(9) 0.0174(9) -0.0046(7) -0.0049(7) -0.0006(7)
C4 0.0191(9) 0.0154(8) 0.0145(8) -0.0074(7) -0.0074(7) 0.0012(7)
C5 0.0173(8) 0.0191(9) 0.0161(9) -0.0080(7) -0.0046(7) -0.0002(7)
C6 0.0200(9) 0.0209(9) 0.0151(8) -0.0120(8) -0.0056(7) 0.0026(7)
C7 0.0229(9) 0.0185(9) 0.0182(9) -0.0120(8) -0.0115(7) 0.0052(7)
C8 0.0166(8) 0.0175(9) 0.0194(9) -0.0075(7) -0.0077(7) 0.0002(7)
C9 0.0171(8) 0.0182(9) 0.0146(8) -0.0103(7) -0.0057(6) 0.0004(7)
C10 0.0156(8) 0.0169(9) 0.0161(8) -0.0074(7) -0.0049(6) 0.0011(7)
C11 0.0137(8) 0.0191(9) 0.0138(8) -0.0097(7) -0.0023(6) 0.0019(7)
C12 0.0177(8) 0.0164(9) 0.0153(8) -0.0091(7) -0.0011(6) 0.0021(7)
C13 0.0143(8) 0.0197(9) 0.0140(8) -0.0059(7) -0.0029(6) 0.0061(7)
C14 0.0155(8) 0.0246(10) 0.0141(8) -0.0093(8) -0.0050(6) 0.0022(7)
C15 0.0172(8) 0.0177(9) 0.0138(8) -0.0072(7) -0.0037(6) -0.0003(7)
C16 0.0132(8) 0.0180(9) 0.0141(8) -0.0065(7) -0.0035(6) 0.0035(7)
C17 0.0188(9) 0.0151(9) 0.0213(9) -0.0023(7) -0.0068(7) -0.0026(7)
C18 0.0232(9) 0.0155(9) 0.0151(9) -0.0029(8) -0.0070(7) -0.0012(7)
C19 0.0279(10) 0.0231(10) 0.0172(9) -0.0107(9) -0.0056(7) -0.0002(7)

loop_
_atom_type_symbol
_atom_type_description
_atom_type_scat_dispersion_real
_atom_type_scat_dispersion_imag
_atom_type_scat_source
C C 0.0033 0.0016 'International Tables Vol C Tables 4.2.6.8 and 6.1.1.4'
H H 0.0000 0.0000 'International Tables Vol C Tables 4.2.6.8 and 6.1.1.4'
O O 0.0106 0.0060 'International Tables Vol C Tables 4.2.6.8 and 6.1.1.4'
Cl Cl 0.1484 0.1585 'International Tables Vol C Tables 4.2.6.8 and 6.1.1.4'

loop_
_geom_angle_atom_site_label_1
_geom_angle_atom_site_label_2
_geom_angle_atom_site_label_3
_geom_angle_site_symmetry_1
_geom_angle_site_symmetry_3
_geom_angle
_geom_angle_publ_flag
C4 O1 C3 . . 117.28(13) ?
C16 O2 C17 . . 117.67(13) ?
C2 C1 H1 . . 178.8(13) ?
C1 C2 C3 . . 177.80(19) ?
O1 C3 C2 . . 106.72(13) ?
O1 C3 H3A . . 110.4 ?
C2 C3 H3A . . 110.4 ?
O1 C3 H3B . . 110.4 ?
C2 C3 H3B . . 110.4 ?
H3A C3 H3B . . 108.6 ?
O1 C4 C9 . . 115.07(14) ?
O1 C4 C5 . . 123.85(15) ?
C9 C4 C5 . . 121.06(16) ?
C6 C5 C4 . . 119.73(16) ?
C6 C5 H5 . . 120.1 ?
C4 C5 H5 . . 120.1 ?
C7 C6 C5 . . 119.16(16) ?
C7 C6 H6 . . 120.4 ?
C5 C6 H6 . . 120.4 ?
C6 C7 C8 . . 121.46(16) ?
C6 C7 Cl1 . . 119.33(13) ?
C8 C7 Cl1 . . 119.21(14) ?
C9 C8 C7 . . 120.16(16) ?
C9 C8 H8 . . 119.9 ?
C7 C8 H8 . . 119.9 ?
C8 C9 C4 . . 118.44(15) ?
C8 C9 C10 . . 121.38(15) ?
C4 C9 C10 . . 120.17(15) ?
C11 C10 C9 . . 114.36(13) ?
C11 C10 H10A . . 108.7 ?
C9 C10 H10A . . 108.7 ?
C11 C10 H10B . . 108.7 ?
C9 C10 H10B . . 108.7 ?
H10A C10 H10B . . 107.6 ?
C12 C11 C16 . . 118.08(15) ?
C12 C11 C10 . . 121.02(15) ?
C16 C11 C10 . . 120.89(15) ?
C13 C12 C11 . . 120.63(16) ?
C13 C12 H12 . . 119.7 ?
C11 C12 H12 . . 119.7 ?
C14 C13 C12 . . 121.33(16) ?
C14 C13 Cl2 . . 119.55(14) ?
C12 C13 Cl2 . . 119.12(14) ?
C13 C14 C15 . . 119.11(16) ?
C13 C14 H14 . . 120.4 ?
C15 C14 H14 . . 120.4 ?
C14 C15 C16 . . 119.73(16) ?
C14 C15 H15 . . 120.1 ?
C16 C15 H15 . . 120.1 ?
O2 C16 C15 . . 123.84(16) ?
O2 C16 C11 . . 115.05(15) ?
C15 C16 C11 . . 121.11(16) ?
O2 C17 C18 . . 112.48(14) ?
O2 C17 H17A . . 109.1 ?
C18 C17 H17A . . 109.1 ?
O2 C17 H17B . . 109.1 ?
C18 C17 H17B . . 109.1 ?
H17A C17 H17B . . 107.8 ?
C19 C18 C17 . . 178.90(19) ?
C18 C19 H19 . . 179.4(15) ?

loop_
_geom_bond_atom_site_label_1
_geom_bond_atom_site_label_2
_geom_bond_site_symmetry_2
_geom_bond_distance
_geom_bond_publ_flag
Cl1 C7 . 1.7518(18) ?
Cl2 C13 . 1.7492(18) ?
O1 C4 . 1.374(2) ?
O1 C3 . 1.435(2) ?
O2 C16 . 1.378(2) ?
O2 C17 . 1.432(2) ?
C1 C2 . 1.183(3) ?
C1 H1 . 0.94(2) ?
C2 C3 . 1.462(2) ?
C3 H3A . 0.9900 ?
C3 H3B . 0.9900 ?
C4 C9 . 1.401(2) ?
C4 C5 . 1.395(2) ?
C5 C6 . 1.389(2) ?
C5 H5 . 0.9500 ?
C6 C7 . 1.379(3) ?
C6 H6 . 0.9500 ?
C7 C8 . 1.389(2) ?
C8 C9 . 1.387(2) ?
C8 H8 . 0.9500 ?
C9 C10 . 1.521(2) ?
C10 C11 . 1.516(2) ?
C10 H10A . 0.9900 ?
C10 H10B . 0.9900 ?
C11 C12 . 1.389(2) ?
C11 C16 . 1.400(2) ?
C12 C13 . 1.385(2) ?
C12 H12 . 0.9500 ?
C13 C14 . 1.376(3) ?
C14 C15 . 1.394(2) ?
C14 H14 . 0.9500 ?
C15 C16 . 1.394(2) ?
C15 H15 . 0.9500 ?
C17 C18 . 1.470(3) ?
C17 H17A . 0.9900 ?
C17 H17B . 0.9900 ?
C18 C19 . 1.184(3) ?
C19 H19 . 0.95(2) ?

loop_
_geom_hbond_atom_site_label_D
_geom_hbond_atom_site_label_H
_geom_hbond_atom_site_label_A
_geom_hbond_site_symmetry_A
_geom_hbond_distance_DH
_geom_hbond_distance_HA
_geom_hbond_distance_DA
_geom_hbond_angle_DHA
C6 H6 Cg 2_666 0.95 2.60 3.471(2) 153

loop_
_geom_torsion_atom_site_label_1
_geom_torsion_atom_site_label_2
_geom_torsion_atom_site_label_3
_geom_torsion_atom_site_label_4
_geom_torsion_site_symmetry_1
_geom_torsion_site_symmetry_2
_geom_torsion_site_symmetry_3
_geom_torsion_site_symmetry_4
_geom_torsion
_geom_torsion_publ_flag
C4 O1 C3 C2 . . . . 176.88(13) ?
C3 O1 C4 C9 . . . . -178.72(14) ?
C3 O1 C4 C5 . . . . 0.0(2) ?
O1 C4 C5 C6 . . . . -178.32(15) ?
C9 C4 C5 C6 . . . . 0.3(3) ?
C4 C5 C6 C7 . . . . -0.2(3) ?
C5 C6 C7 C8 . . . . -0.2(3) ?
C5 C6 C7 Cl1 . . . . 179.66(13) ?
C6 C7 C8 C9 . . . . 0.5(3) ?
Cl1 C7 C8 C9 . . . . -179.40(12) ?
C7 C8 C9 C4 . . . . -0.3(2) ?
C7 C8 C9 C10 . . . . 178.34(15) ?
O1 C4 C9 C8 . . . . 178.68(14) ?
C5 C4 C9 C8 . . . . -0.1(2) ?
O1 C4 C9 C10 . . . . 0.0(2) ?
C5 C4 C9 C10 . . . . -178.76(15) ?
C8 C9 C10 C11 . . . . 105.02(18) ?
C4 C9 C10 C11 . . . . -76.4(2) ?
C9 C10 C11 C12 . . . . 97.47(18) ?
C9 C10 C11 C16 . . . . -83.30(19) ?
C16 C11 C12 C13 . . . . -0.2(2) ?
C10 C11 C12 C13 . . . . 179.03(15) ?
C11 C12 C13 C14 . . . . -0.5(2) ?
C11 C12 C13 Cl2 . . . . 178.86(12) ?
C12 C13 C14 C15 . . . . 0.8(2) ?
Cl2 C13 C14 C15 . . . . -178.63(13) ?
C13 C14 C15 C16 . . . . -0.2(2) ?
C17 O2 C16 C15 . . . . 2.2(2) ?
C17 O2 C16 C11 . . . . -177.57(14) ?
C14 C15 C16 O2 . . . . 179.79(15) ?
C14 C15 C16 C11 . . . . -0.5(2) ?
C12 C11 C16 O2 . . . . -179.54(14) ?
C10 C11 C16 O2 . . . . 1.2(2) ?
C12 C11 C16 C15 . . . . 0.7(2) ?
C10 C11 C16 C15 . . . . -178.53(15) ?
C16 O2 C17 C18 . . . . -71.59(19) ?

loop_
_cod_related_entry_id
_cod_related_entry_database
_cod_related_entry_code
1 ChemSpider 30656505
